data_1549564
loop_
_publ_author_name
'Walther, Patrick'
'Frey, Wolfgang'
'Naumann, Stefan'

_publ_section_title
;
 Polarized olefins as enabling (co)catalysts for the polymerization of
 \g-butyrolactone
;
_journal_issue 26
_journal_name_full 'Polymer Chemistry'
_journal_page_first 3674
_journal_paper_doi 10.1039/C8PY00784E
_journal_volume 9
_journal_year 2018
_chemical_formula_moiety 'C23 H30 N2'
_chemical_formula_sum 'C23 H30 N2'
_chemical_formula_weight 334.49
_chemical_name_systematic
; 
 Compound 6 
;
_space_group_IT_number 60
_space_group_name_Hall '-P 2n 2ab'
_space_group_name_H-M_alt 'P b c n'
_symmetry_cell_setting orthorhombic
_symmetry_space_group_name_Hall '-P 2n 2ab'
_symmetry_space_group_name_H-M 'P b c n'
_atom_sites_solution_hydrogens geom
_atom_sites_solution_primary direct
_atom_sites_solution_secondary difmap
_audit_creation_method SHELXL-97
_audit_update_record
;
2018-05-09 deposited with the CCDC.
2018-06-18 downloaded from the CCDC.
;
_cell_angle_alpha 90.00
_cell_angle_beta 90.00
_cell_angle_gamma 90.00
_cell_formula_units_Z 4
_cell_length_a 15.5646(19)
_cell_length_b 7.8895(9)
_cell_length_c 15.9608(17)
_cell_measurement_reflns_used 1719
_cell_measurement_temperature 130(2)
_cell_measurement_theta_max 28.39
_cell_measurement_theta_min 2.55
_cell_volume 1959.9(4)
_computing_cell_refinement 'Bruker APEXII Software Suite, 2008'
_computing_data_collection 'Bruker APEXII Software Suite, 2008'
_computing_data_reduction 'Bruker APEXII Software Suite, 2008'
_computing_molecular_graphics 'SHELXTL-plus, xP (Sheldrick, 1991)'
_computing_structure_refinement 'SHELXL-97 (Sheldrick, 1997)'
_computing_structure_solution 'SHELXS-97 (Sheldrick, 1990)'
_diffrn_ambient_temperature 130(2)
_diffrn_measured_fraction_theta_full 0.992
_diffrn_measured_fraction_theta_max 0.992
_diffrn_measurement_device_type 'Bruker Kappa APEXII Duo'
_diffrn_measurement_method 'Omega + Phi Scans'
_diffrn_radiation_monochromator Triumph
_diffrn_radiation_source 'fine-focus sealed tube'
_diffrn_radiation_type MoK\a
_diffrn_radiation_wavelength 0.71073
_diffrn_reflns_av_R_equivalents 0.0331
_diffrn_reflns_av_sigmaI/netI 0.0268
_diffrn_reflns_limit_h_max 19
_diffrn_reflns_limit_h_min -20
_diffrn_reflns_limit_k_max 9
_diffrn_reflns_limit_k_min -10
_diffrn_reflns_limit_l_max 19
_diffrn_reflns_limit_l_min -21
_diffrn_reflns_number 16113
_diffrn_reflns_theta_full 28.39
_diffrn_reflns_theta_max 28.39
_diffrn_reflns_theta_min 2.55
_diffrn_standards_decay_% 0
_diffrn_standards_interval_count 0
_diffrn_standards_number 0
_exptl_absorpt_coefficient_mu 0.066
_exptl_absorpt_correction_T_max 0.7457
_exptl_absorpt_correction_T_min 0.7197
_exptl_absorpt_correction_type multi-scan
_exptl_absorpt_process_details 'Blessing, 1995'
_exptl_crystal_colour light-yellow
_exptl_crystal_density_diffrn 1.134
_exptl_crystal_density_method 'not measured'
_exptl_crystal_description plate
_exptl_crystal_F_000 728
_exptl_crystal_size_max 0.57
_exptl_crystal_size_mid 0.56
_exptl_crystal_size_min 0.09
_refine_diff_density_max 0.478
_refine_diff_density_min -0.193
_refine_diff_density_rms 0.050
_refine_ls_extinction_method none
_refine_ls_goodness_of_fit_ref 1.044
_refine_ls_hydrogen_treatment mixed
_refine_ls_matrix_type full
_refine_ls_number_parameters 132
_refine_ls_number_reflns 2448
_refine_ls_number_restraints 3
_refine_ls_restrained_S_all 1.051
_refine_ls_R_factor_all 0.0830
_refine_ls_R_factor_gt 0.0551
_refine_ls_shift/su_max 0.000
_refine_ls_shift/su_mean 0.000
_refine_ls_structure_factor_coef Fsqd
_refine_ls_weighting_details 'calc w=1/[\s^2^(Fo^2^)+(0.0920P)^2^+0.5832P] where P=(Fo^2^+2Fc^2^)/3'
_refine_ls_weighting_scheme calc
_refine_ls_wR_factor_gt 0.1529
_refine_ls_wR_factor_ref 0.1664
_reflns_number_gt 1719
_reflns_number_total 2448
_reflns_threshold_expression >2sigma(I)
_cod_data_source_file c8py00784e2.cif
_cod_data_source_block buch210a
_cod_depositor_comments 'Adding full bibliography for 1549564.cif.'
_cod_database_code 1549564

loop_
_symmetry_equiv_pos_as_xyz
'x, y, z'
'-x+1/2, -y+1/2, z+1/2'
'-x, y, -z+1/2'
'x+1/2, -y+1/2, -z'
'-x, -y, -z'
'x-1/2, y-1/2, -z-1/2'
'x, -y, z-1/2'
'-x-1/2, y-1/2, z'

loop_
_atom_site_label
_atom_site_type_symbol
_atom_site_fract_x
_atom_site_fract_y
_atom_site_fract_z
_atom_site_U_iso_or_equiv
_atom_site_adp_type
_atom_site_occupancy
_atom_site_symmetry_multiplicity
_atom_site_calc_flag
_atom_site_refinement_flags
_atom_site_disorder_assembly
_atom_site_disorder_group
N1 N 0.04059(10) 0.36660(18) 0.68811(9) 0.0347(4) Uani 1 1 d . A 1
C1 C 0.0000 0.2717(3) 0.7500 0.0264(5) Uani 1 2 d S . 1
C2 C 0.03832(18) 0.5507(2) 0.68433(14) 0.0517(7) Uani 1 1 d D . 1
H2A H 0.0958(11) 0.595(3) 0.6777(15) 0.062 Uiso 1 1 d D B 1
H2B H 0.0155(14) 0.581(3) 0.6282(12) 0.062 Uiso 1 1 d D C 1
C3 C 0.0438(3) 0.6242(5) 0.7744(2) 0.0449(10) Uani 0.50 1 d P . 1
H3A H 0.0398 0.7531 0.7748 0.054 Uiso 0.50 1 d P D 1
H3B H 0.1031 0.5632 0.7982 0.054 Uiso 0.50 1 d P E 1
C4 C 0.0000 0.1016(3) 0.7500 0.0308(5) Uani 1 2 d S . .
H4A H 0.0294(13) 0.038(3) 0.7100(13) 0.045(6) Uiso 1 1 d . . .
C5 C 0.08268(10) 0.28251(19) 0.62009(9) 0.0233(3) Uani 1 1 d . . .
C6 C 0.03706(10) 0.24457(19) 0.54740(10) 0.0245(4) Uani 1 1 d . A .
C7 C 0.08031(10) 0.16695(19) 0.48123(9) 0.0235(3) Uani 1 1 d . . .
H7 H 0.0495 0.1394 0.4317 0.028 Uiso 1 1 calc R A .
C8 C 0.16730(10) 0.1288(2) 0.48585(9) 0.0227(3) Uani 1 1 d . A .
C9 C 0.21103(10) 0.1675(2) 0.55929(9) 0.0259(4) Uani 1 1 d . . .
H9 H 0.2704 0.1407 0.5635 0.031 Uiso 1 1 calc R A .
C10 C 0.17017(10) 0.2445(2) 0.62682(9) 0.0259(4) Uani 1 1 d . A .
C11 C -0.05721(11) 0.2865(2) 0.54070(13) 0.0373(4) Uani 1 1 d . . .
H11A H -0.0862 0.2555 0.5930 0.056 Uiso 1 1 calc R A .
H11B H -0.0826 0.2229 0.4941 0.056 Uiso 1 1 calc R . .
H11C H -0.0641 0.4082 0.5306 0.056 Uiso 1 1 calc R . .
C12 C 0.21369(11) 0.0477(2) 0.41303(10) 0.0325(4) Uani 1 1 d . . .
H12A H 0.1718 0.0133 0.3704 0.049 Uiso 1 1 calc R A .
H12B H 0.2452 -0.0522 0.4327 0.049 Uiso 1 1 calc R . .
H12C H 0.2541 0.1292 0.3887 0.049 Uiso 1 1 calc R . .
C13 C 0.21885(13) 0.2852(3) 0.70608(11) 0.0421(5) Uani 1 1 d . . .
H13A H 0.1974 0.2143 0.7519 0.063 Uiso 1 1 calc R A .
H13B H 0.2106 0.4050 0.7203 0.063 Uiso 1 1 calc R . .
H13C H 0.2802 0.2628 0.6975 0.063 Uiso 1 1 calc R . .

loop_
_atom_site_aniso_label
_atom_site_aniso_U_11
_atom_site_aniso_U_22
_atom_site_aniso_U_33
_atom_site_aniso_U_23
_atom_site_aniso_U_13
_atom_site_aniso_U_12
N1 0.0544(9) 0.0168(7) 0.0328(7) -0.0002(6) 0.0265(7) -0.0012(6)
C1 0.0342(12) 0.0218(11) 0.0231(10) 0.000 0.0129(9) 0.000
C2 0.0829(16) 0.0199(10) 0.0524(12) 0.0019(8) 0.0412(12) -0.0030(10)
C3 0.073(3) 0.0175(16) 0.044(2) -0.0058(15) 0.0277(19) -0.0074(17)
C4 0.0435(14) 0.0200(11) 0.0288(11) 0.000 0.0181(10) 0.000
C5 0.0301(8) 0.0170(8) 0.0228(7) 0.0017(6) 0.0112(6) 0.0009(6)
C6 0.0227(7) 0.0165(7) 0.0344(8) 0.0039(6) 0.0046(6) -0.0016(6)
C7 0.0277(7) 0.0201(8) 0.0227(7) 0.0023(6) -0.0019(6) -0.0033(6)
C8 0.0294(8) 0.0194(8) 0.0192(7) 0.0003(6) 0.0078(6) -0.0018(6)
C9 0.0218(7) 0.0290(9) 0.0268(7) 0.0006(6) 0.0025(6) 0.0020(6)
C10 0.0324(8) 0.0252(8) 0.0200(7) 0.0013(6) 0.0002(6) -0.0002(7)
C11 0.0242(8) 0.0291(10) 0.0588(11) 0.0028(8) 0.0033(8) 0.0018(7)
C12 0.0397(9) 0.0308(9) 0.0270(8) -0.0055(7) 0.0145(7) -0.0033(7)
C13 0.0540(11) 0.0460(12) 0.0264(8) -0.0059(8) -0.0090(8) 0.0045(9)

loop_
_atom_type_symbol
_atom_type_description
_atom_type_scat_dispersion_real
_atom_type_scat_dispersion_imag
_atom_type_scat_source
C C 0.0033 0.0016 'International Tables Vol C Tables 4.2.6.8 and 6.1.1.4'
H H 0.0000 0.0000 'International Tables Vol C Tables 4.2.6.8 and 6.1.1.4'
N N 0.0061 0.0033 'International Tables Vol C Tables 4.2.6.8 and 6.1.1.4'

loop_
_geom_angle_atom_site_label_1
_geom_angle_atom_site_label_2
_geom_angle_atom_site_label_3
_geom_angle
_geom_angle_site_symmetry_1
_geom_angle_site_symmetry_3
C1 N1 C5 119.81(14) . .
C1 N1 C2 123.77(14) . .
C5 N1 C2 116.27(13) . .
C4 C1 N1 122.55(10) . 3_556
C4 C1 N1 122.55(10) . .
N1 C1 N1 114.89(19) 3_556 .
N1 C2 C3 112.1(2) . 3_556
N1 C2 C3 109.5(2) . .
C3 C2 C3 60.8(3) 3_556 .
N1 C2 H2A 110.1(15) . .
C3 C2 H2A 132.4(15) 3_556 .
C3 C2 H2A 85.2(14) . .
N1 C2 H2B 106.4(15) . .
C3 C2 H2B 89.9(14) 3_556 .
C3 C2 H2B 140.1(15) . .
H2A C2 H2B 98.5(18) . .
C2 C3 C2 102.0(3) 3_556 .
C2 C3 C3 59.7(3) 3_556 3_556
C2 C3 C3 59.5(3) . 3_556
C2 C3 H3A 108.7 3_556 .
C2 C3 H3A 112.0 . .
C3 C3 H3A 87.1 3_556 .
C2 C3 H3B 112.3 3_556 .
C2 C3 H3B 101.6 . .
C3 C3 H3B 153.3 3_556 .
H3A C3 H3B 118.9 . .
C1 C4 H4A 122.5(13) . .
C6 C5 C10 120.95(13) . .
C6 C5 N1 119.88(14) . .
C10 C5 N1 119.13(14) . .
C5 C6 C7 118.64(14) . .
C5 C6 C11 120.53(14) . .
C7 C6 C11 120.82(15) . .
C8 C7 C6 121.71(14) . .
C8 C7 H7 119.1 . .
C6 C7 H7 119.1 . .
C7 C8 C9 118.34(13) . .
C7 C8 C12 121.12(14) . .
C9 C8 C12 120.54(14) . .
C8 C9 C10 121.72(14) . .
C8 C9 H9 119.1 . .
C10 C9 H9 119.1 . .
C9 C10 C5 118.63(14) . .
C9 C10 C13 120.85(15) . .
C5 C10 C13 120.51(14) . .
C6 C11 H11A 109.5 . .
C6 C11 H11B 109.5 . .
H11A C11 H11B 109.5 . .
C6 C11 H11C 109.5 . .
H11A C11 H11C 109.5 . .
H11B C11 H11C 109.5 . .
C8 C12 H12A 109.5 . .
C8 C12 H12B 109.5 . .
H12A C12 H12B 109.5 . .
C8 C12 H12C 109.5 . .
H12A C12 H12C 109.5 . .
H12B C12 H12C 109.5 . .
C10 C13 H13A 109.5 . .
C10 C13 H13B 109.5 . .
H13A C13 H13B 109.5 . .
C10 C13 H13C 109.5 . .
H13A C13 H13C 109.5 . .
H13B C13 H13C 109.5 . .

loop_
_geom_bond_atom_site_label_1
_geom_bond_atom_site_label_2
_geom_bond_distance
_geom_bond_site_symmetry_2
N1 C1 1.3910(18) .
N1 C5 1.4312(18) .
N1 C2 1.454(2) .
C1 C4 1.342(3) .
C1 N1 1.3910(18) 3_556
C2 C3 1.550(4) 3_556
C2 C3 1.553(4) .
C2 H2A 0.967(16) .
C2 H2B 0.992(16) .
C3 C2 1.550(4) 3_556
C3 C3 1.571(10) 3_556
C3 H3A 1.0188 .
C3 H3B 1.1078 .
C4 H4A 0.93(2) .
C5 C6 1.393(2) .
C5 C10 1.398(2) .
C6 C7 1.394(2) .
C6 C11 1.508(2) .
C7 C8 1.389(2) .
C7 H7 0.9500 .
C8 C9 1.389(2) .
C8 C12 1.511(2) .
C9 C10 1.391(2) .
C9 H9 0.9500 .
C10 C13 1.509(2) .
C11 H11A 0.9800 .
C11 H11B 0.9800 .
C11 H11C 0.9800 .
C12 H12A 0.9800 .
C12 H12B 0.9800 .
C12 H12C 0.9800 .
C13 H13A 0.9800 .
C13 H13B 0.9800 .
C13 H13C 0.9800 .

loop_
_geom_torsion_atom_site_label_1
_geom_torsion_atom_site_label_2
_geom_torsion_atom_site_label_3
_geom_torsion_atom_site_label_4
_geom_torsion
_geom_torsion_site_symmetry_1
_geom_torsion_site_symmetry_4
C5 N1 C1 C4 1.52(18) . .
C2 N1 C1 C4 177.05(17) . .
C5 N1 C1 N1 -178.47(18) . 3_556
C2 N1 C1 N1 -2.95(17) . 3_556
C1 N1 C2 C3 -27.4(3) . 3_556
C5 N1 C2 C3 148.2(2) . 3_556
C1 N1 C2 C3 38.1(3) . .
C5 N1 C2 C3 -146.3(2) . .
N1 C2 C3 C2 -61.5(3) . 3_556
C3 C2 C3 C2 43.6(3) 3_556 3_556
N1 C2 C3 C3 -105.0(2) . 3_556
C1 N1 C5 C6 89.75(18) . .
C2 N1 C5 C6 -86.1(2) . .
C1 N1 C5 C10 -92.30(18) . .
C2 N1 C5 C10 91.9(2) . .
C10 C5 C6 C7 0.3(2) . .
N1 C5 C6 C7 178.20(13) . .
C10 C5 C6 C11 -179.84(15) . .
N1 C5 C6 C11 -1.9(2) . .
C5 C6 C7 C8 -0.7(2) . .
C11 C6 C7 C8 179.38(15) . .
C6 C7 C8 C9 1.0(2) . .
C6 C7 C8 C12 -178.84(14) . .
C7 C8 C9 C10 -0.8(2) . .
C12 C8 C9 C10 179.04(15) . .
C8 C9 C10 C5 0.4(2) . .
C8 C9 C10 C13 179.88(16) . .
C6 C5 C10 C9 -0.1(2) . .
N1 C5 C10 C9 -178.02(14) . .
C6 C5 C10 C13 -179.62(15) . .
N1 C5 C10 C13 2.4(2) . .
